data_4313614
loop_
_publ_author_name
'Rochelle L. White-Morris'
'Matthias Stender'
'Dino S. Tinti'
'Alan L. Balch'
'Daniel Rios'
'Saeed Attar'

_publ_section_title
;
 New Structural Motifs in the Aggregation of Neutral Gold(I) Complexes:
 Structures and Luminescence from (Alkyl isocyanide)AuCN
;
_journal_name_full 'Inorganic Chemistry'
_journal_page_first 3237
_journal_page_last 3244
_journal_paper_doi 10.1021/ic0206948
_journal_volume 42
_journal_year 2003
_chemical_formula_sum 'C5.5 H8 Au Cl N2'
_chemical_formula_weight 334.55
_chemical_name_common (i-PrNC)AuCN*0.5CH2CL2
_chemical_name_systematic
;

?

;
_space_group_IT_number 13
_symmetry_cell_setting monoclinic
_symmetry_space_group_name_Hall '-P 2yc'
_symmetry_space_group_name_H-M 'P 1 2/c 1'
_atom_sites_solution_hydrogens geom
_atom_sites_solution_primary direct
_atom_sites_solution_secondary difmap
_audit_creation_method SHELXL-97
_cell_angle_alpha 90.00
_cell_angle_beta 95.4050(10)
_cell_angle_gamma 90.00
_cell_formula_units_Z 8
_cell_length_a 10.9649(6)
_cell_length_b 12.3442(7)
_cell_length_c 16.9844(10)
_cell_measurement_reflns_used 5660
_cell_measurement_temperature 90(2)
_cell_measurement_theta_max 31.358
_cell_measurement_theta_min 2.48
_cell_volume 2288.7(2)
_computing_cell_refinement 'Bruker SMART'
_computing_data_collection 'Bruker SMART'
_computing_data_reduction 'Bruker SHELXTL v. 5.10'
_computing_molecular_graphics 'XP, Bruker SHELXTL v. 5.10'
_computing_publication_material 'XCIF, Bruker SHELXTL v. 5.10'
_computing_structure_refinement 'XL, Bruker SHELXTL v. 5.10'
_computing_structure_solution 'XS, Bruker SHELXTL v. 5.10'
_diffrn_ambient_temperature 90(2)
_diffrn_measured_fraction_theta_full 0.939
_diffrn_measured_fraction_theta_max 0.939
_diffrn_measurement_device_type 'Bruker SMART 1000'
_diffrn_measurement_method \w
_diffrn_radiation_monochromator graphite
_diffrn_radiation_source 'normal-focus sealed tube'
_diffrn_radiation_type MoK\a
_diffrn_radiation_wavelength 0.71073
_diffrn_reflns_av_R_equivalents 0.0434
_diffrn_reflns_av_sigmaI/netI 0.0423
_diffrn_reflns_limit_h_max 15
_diffrn_reflns_limit_h_min -15
_diffrn_reflns_limit_k_max 17
_diffrn_reflns_limit_k_min -17
_diffrn_reflns_limit_l_max 24
_diffrn_reflns_limit_l_min -24
_diffrn_reflns_number 29753
_diffrn_reflns_theta_full 31.45
_diffrn_reflns_theta_max 31.45
_diffrn_reflns_theta_min 1.87
_diffrn_standards_decay_% <0.01
_diffrn_standards_number '50 frames remeasured'
_exptl_absorpt_coefficient_mu 19.310
_exptl_absorpt_correction_T_max 0.1598
_exptl_absorpt_correction_T_min 0.0903
_exptl_absorpt_correction_type multi-scan
_exptl_absorpt_process_details
;SADABS: an empirical absorption program by G. M. Sheldrick

using the method described by Blessing, R. H.; Acta Cryst.

A51, 1995, 33.

;
_exptl_crystal_colour colorless
_exptl_crystal_density_diffrn 2.663
_exptl_crystal_density_method 'not measured'
_exptl_crystal_description block
_exptl_crystal_F_000 1640
_exptl_crystal_size_max 0.24
_exptl_crystal_size_mid 0.20
_exptl_crystal_size_min 0.15
_refine_diff_density_max 5.547
_refine_diff_density_min -1.418
_refine_diff_density_rms 0.247
_refine_ls_extinction_coef 0.00017(3)
_refine_ls_extinction_expression Fc^*^=kFc[1+0.001xFc^2^\l^3^/sin(2\q)]^-1/4^
_refine_ls_extinction_method SHELXL
_refine_ls_goodness_of_fit_ref 1.043
_refine_ls_hydrogen_treatment constr
_refine_ls_matrix_type full
_refine_ls_number_parameters 251
_refine_ls_number_reflns 7124
_refine_ls_number_restraints 0
_refine_ls_restrained_S_all 1.043
_refine_ls_R_factor_all 0.0410
_refine_ls_R_factor_gt 0.0313
_refine_ls_shift/su_max 0.075
_refine_ls_shift/su_mean 0.002
_refine_ls_structure_factor_coef Fsqd
_refine_ls_weighting_details 'calc w=1/[\s^2^(Fo^2^)+(0.0307P)^2^+13.9825P] where P=(Fo^2^+2Fc^2^)/3'
_refine_ls_weighting_scheme calc
_refine_ls_wR_factor_gt 0.0808
_refine_ls_wR_factor_ref 0.0852
_reflns_number_gt 5910
_reflns_number_total 7124
_reflns_threshold_expression I>2\s(I)
_cod_data_source_file ic0206948_3.cif
_cod_data_source_block mas107m
_cod_original_sg_symbol_H-M 'P 2/c'
_cod_original_formula_sum 'C5.5 H8 Au Cl1 N2'
_cod_database_code 4313614

loop_
_symmetry_equiv_pos_as_xyz
'x, y, z'
'-x, y, -z+1/2'
'-x, -y, -z'
'x, -y, z-1/2'

loop_
_atom_site_label
_atom_site_type_symbol
_atom_site_fract_x
_atom_site_fract_y
_atom_site_fract_z
_atom_site_U_iso_or_equiv
_atom_site_adp_type
_atom_site_occupancy
_atom_site_symmetry_multiplicity
_atom_site_calc_flag
_atom_site_refinement_flags
_atom_site_disorder_assembly
_atom_site_disorder_group
Au1 Au 0.593280(18) 0.520226(15) 0.585905(12) 0.01714(6) Uani 1 1 d . . .
N1 N 0.5883(5) 0.7740(4) 0.5855(3) 0.0235(10) Uani 1 1 d . . .
C1 C 0.5865(5) 0.6818(5) 0.5833(3) 0.0210(11) Uani 1 1 d . . .
Au2 Au 0.362815(18) 0.488891(15) 0.697476(12) 0.01699(6) Uani 1 1 d . . .
C2 C 0.6095(5) 0.3614(5) 0.5977(3) 0.0220(11) Uani 1 1 d . . .
N2 N 0.6189(4) 0.2713(4) 0.6108(3) 0.0195(9) Uani 1 1 d . . .
Au3 Au 0.83648(2) 0.475628(16) 0.473045(12) 0.01856(6) Uani 1 1 d . . .
N3 N 0.3601(4) 0.2355(4) 0.6832(3) 0.0219(9) Uani 1 1 d . . .
C3 C 0.6300(5) 0.1578(4) 0.6328(3) 0.0180(10) Uani 1 1 d . . .
H3A H 0.5801 0.1439 0.6781 0.022 Uiso 1 1 calc R . .
N4 N 0.3286(4) 0.7376(4) 0.7188(3) 0.0190(9) Uani 1 1 d . . .
C4 C 0.5803(6) 0.0881(5) 0.5623(4) 0.0273(12) Uani 1 1 d . . .
H4A H 0.4942 0.1063 0.5475 0.041 Uiso 1 1 calc R . .
H4B H 0.5869 0.0113 0.5768 0.041 Uiso 1 1 calc R . .
H4C H 0.6280 0.1020 0.5173 0.041 Uiso 1 1 calc R . .
N5 N 0.8443(5) 0.2219(4) 0.4710(3) 0.0249(10) Uani 1 1 d . . .
C5 C 0.7630(5) 0.1366(5) 0.6593(4) 0.0245(11) Uani 1 1 d . . .
H5A H 0.7898 0.1852 0.7032 0.037 Uiso 1 1 calc R . .
H5B H 0.8125 0.1495 0.6152 0.037 Uiso 1 1 calc R . .
H5C H 0.7729 0.0612 0.6769 0.037 Uiso 1 1 calc R . .
N6 N 0.8307(4) 0.7284(4) 0.4713(3) 0.0205(9) Uani 1 1 d . . .
C6 C 0.3622(5) 0.3279(4) 0.6884(3) 0.0181(10) Uani 1 1 d . . .
C7 C 0.3453(5) 0.6480(5) 0.7102(4) 0.0224(11) Uani 1 1 d . . .
C8 C 0.2971(5) 0.8496(4) 0.7332(3) 0.0197(10) Uani 1 1 d . . .
H8A H 0.3323 0.8705 0.7876 0.024 Uiso 1 1 calc R . .
C9 C 0.3513(5) 0.9226(5) 0.6733(4) 0.0249(12) Uani 1 1 d . . .
H9A H 0.4392 0.9082 0.6738 0.037 Uiso 1 1 calc R . .
H9B H 0.3385 0.9986 0.6871 0.037 Uiso 1 1 calc R . .
H9C H 0.3109 0.9080 0.6204 0.037 Uiso 1 1 calc R . .
C10 C 0.1575(5) 0.8555(5) 0.7295(4) 0.0230(11) Uani 1 1 d . . .
H10A H 0.1284 0.8070 0.7694 0.034 Uiso 1 1 calc R . .
H10B H 0.1221 0.8334 0.6769 0.034 Uiso 1 1 calc R . .
H10C H 0.1326 0.9300 0.7400 0.034 Uiso 1 1 calc R . .
C11 C 0.8411(5) 0.3147(5) 0.4716(3) 0.0224(11) Uani 1 1 d . . .
C12 C 0.8347(5) 0.6368(5) 0.4733(4) 0.0236(11) Uani 1 1 d . . .
C13 C 0.8226(5) 0.8445(4) 0.4652(4) 0.0225(11) Uani 1 1 d . . .
H13A H 0.7355 0.8644 0.4485 0.027 Uiso 1 1 calc R . .
C14 C 0.8595(6) 0.8960(6) 0.5447(4) 0.0315(14) Uani 1 1 d . . .
H14A H 0.8049 0.8707 0.5832 0.047 Uiso 1 1 calc R . .
H14B H 0.8536 0.9750 0.5398 0.047 Uiso 1 1 calc R . .
H14C H 0.9441 0.8758 0.5624 0.047 Uiso 1 1 calc R . .
C15 C 0.9022(6) 0.8818(5) 0.4008(4) 0.0295(13) Uani 1 1 d . . .
H15A H 0.8718 0.8491 0.3501 0.044 Uiso 1 1 calc R . .
H15B H 0.9871 0.8592 0.4148 0.044 Uiso 1 1 calc R . .
H15C H 0.8986 0.9609 0.3963 0.044 Uiso 1 1 calc R . .
Cl1 Cl 1.0751(4) 0.5689(5) 0.8186(2) 0.0636(15) Uani 0.50 1 d P . .
Cl2 Cl 0.9756(7) 0.3598(4) 0.7065(5) 0.099(2) Uani 0.50 1 d P . .
C16 C 0.9692(14) 0.4865(13) 0.7677(13) 0.051(5) Uani 0.50 1 d P . .

loop_
_atom_site_aniso_label
_atom_site_aniso_U_11
_atom_site_aniso_U_22
_atom_site_aniso_U_33
_atom_site_aniso_U_23
_atom_site_aniso_U_13
_atom_site_aniso_U_12
Au1 0.01782(10) 0.01259(10) 0.02162(11) -0.00001(6) 0.00495(8) 0.00002(6)
N1 0.026(3) 0.018(2) 0.027(3) -0.0006(17) 0.003(2) 0.0007(18)
C1 0.018(2) 0.021(3) 0.025(3) 0.002(2) 0.003(2) 0.0004(19)
Au2 0.01359(10) 0.01583(10) 0.02163(11) 0.00157(7) 0.00211(7) 0.00138(7)
C2 0.023(3) 0.020(3) 0.023(3) 0.002(2) 0.004(2) 0.000(2)
N2 0.018(2) 0.016(2) 0.024(2) 0.0013(17) 0.0029(18) 0.0025(16)
Au3 0.02088(11) 0.01674(10) 0.01820(10) 0.00093(7) 0.00261(7) 0.00082(7)
N3 0.018(2) 0.021(2) 0.026(2) 0.0015(18) 0.0025(19) -0.0028(17)
C3 0.023(3) 0.014(2) 0.018(2) 0.0013(17) 0.005(2) 0.0002(19)
N4 0.015(2) 0.020(2) 0.022(2) 0.0005(17) 0.0023(17) 0.0034(17)
C4 0.033(3) 0.014(2) 0.034(3) -0.001(2) 0.002(3) -0.002(2)
N5 0.026(2) 0.022(2) 0.027(3) 0.0021(19) 0.001(2) 0.0021(19)
C5 0.021(3) 0.025(3) 0.028(3) 0.005(2) 0.003(2) 0.010(2)
N6 0.015(2) 0.021(2) 0.025(2) -0.0008(18) 0.0025(18) 0.0004(17)
C6 0.011(2) 0.023(3) 0.020(2) 0.0021(19) 0.0016(19) -0.0016(18)
C7 0.020(3) 0.025(3) 0.023(3) 0.000(2) 0.005(2) 0.002(2)
C8 0.015(2) 0.016(2) 0.028(3) -0.0020(19) 0.002(2) 0.0005(18)
C9 0.021(3) 0.020(3) 0.034(3) 0.002(2) 0.006(2) 0.001(2)
C10 0.016(2) 0.022(3) 0.031(3) -0.007(2) 0.003(2) 0.0001(19)
C11 0.020(3) 0.026(3) 0.022(3) -0.001(2) 0.002(2) 0.001(2)
C12 0.021(3) 0.027(3) 0.022(3) -0.003(2) 0.003(2) -0.001(2)
C13 0.012(2) 0.016(2) 0.039(3) 0.000(2) 0.001(2) 0.0023(18)
C14 0.023(3) 0.031(3) 0.042(4) -0.014(3) 0.008(3) -0.003(2)
C15 0.025(3) 0.025(3) 0.037(3) 0.007(2) -0.002(3) -0.006(2)
Cl1 0.0353(19) 0.142(5) 0.0133(14) -0.003(2) 0.0002(13) -0.028(2)
Cl2 0.120(6) 0.036(3) 0.148(6) -0.004(3) 0.052(5) -0.006(3)
C16 0.022(7) 0.044(9) 0.094(14) 0.024(8) 0.034(8) 0.010(6)

loop_
_atom_type_symbol
_atom_type_description
_atom_type_scat_dispersion_real
_atom_type_scat_dispersion_imag
_atom_type_scat_source
C C 0.0033 0.0016 'International Tables Vol C Tables 4.2.6.8 and 6.1.1.4'
H H 0.0000 0.0000 'International Tables Vol C Tables 4.2.6.8 and 6.1.1.4'
N N 0.0061 0.0033 'International Tables Vol C Tables 4.2.6.8 and 6.1.1.4'
Au Au -2.0133 8.8022 'International Tables Vol C Tables 4.2.6.8 and 6.1.1.4'
Cl Cl 0.1484 0.1585 'International Tables Vol C Tables 4.2.6.8 and 6.1.1.4'

loop_
_geom_angle_atom_site_label_1
_geom_angle_atom_site_label_2
_geom_angle_atom_site_label_3
_geom_angle
_geom_angle_site_symmetry_1
_geom_angle_site_symmetry_3
_geom_angle_publ_flag
C2 Au1 C1 174.8(2) . . ?
C2 Au1 Au2 83.84(17) . . ?
C1 Au1 Au2 95.75(16) . . ?
N1 C1 Au1 175.7(5) . . ?
C7 Au2 C6 173.8(2) . . ?
C7 Au2 Au1 91.90(17) . . ?
C6 Au2 Au1 93.96(15) . . ?
C7 Au2 Au2 91.89(17) . 2_656 ?
C6 Au2 Au2 92.16(15) . 2_656 ?
Au1 Au2 Au2 67.074(8) . 2_656 ?
N2 C2 Au1 174.5(5) . . ?
C2 N2 C3 176.3(6) . . ?
C11 Au3 C12 178.9(3) . . ?
N2 C3 C5 107.5(4) . . ?
N2 C3 C4 109.0(4) . . ?
C5 C3 C4 113.5(5) . . ?
C7 N4 C8 174.7(6) . . ?
C12 N6 C13 177.3(6) . . ?
N3 C6 Au2 179.1(5) . . ?
N4 C7 Au2 175.9(5) . . ?
N4 C8 C9 109.7(5) . . ?
N4 C8 C10 107.0(4) . . ?
C9 C8 C10 113.4(5) . . ?
N5 C11 Au3 179.7(6) . . ?
N6 C12 Au3 177.7(5) . . ?
N6 C13 C14 110.1(5) . . ?
N6 C13 C15 108.4(5) . . ?
C14 C13 C15 112.8(5) . . ?
C16 Cl1 C16 30.9(9) . 2_756 ?
Cl2 Cl2 C16 70.7(8) 2_756 2_756 ?
Cl2 Cl2 C16 59.5(6) 2_756 . ?
C16 Cl2 C16 30.0(9) 2_756 . ?
C16 C16 Cl1 80.3(19) 2_756 . ?
C16 C16 Cl2 84.7(10) 2_756 2_756 ?
Cl1 C16 Cl2 101.9(10) . 2_756 ?
C16 C16 Cl1 69(2) 2_756 2_756 ?
Cl1 C16 Cl1 101.0(8) . 2_756 ?
Cl2 C16 Cl1 141.1(13) 2_756 2_756 ?
C16 C16 Cl2 65.3(12) 2_756 . ?
Cl1 C16 Cl2 135.4(9) . . ?
Cl2 C16 Cl2 49.8(7) 2_756 . ?
Cl1 C16 Cl2 92.3(11) 2_756 . ?

loop_
_geom_bond_atom_site_label_1
_geom_bond_atom_site_label_2
_geom_bond_distance
_geom_bond_site_symmetry_2
_geom_bond_publ_flag
Au1 C2 1.977(6) . ?
Au1 C1 1.997(6) . ?
Au1 Au2 3.3209(3) . ?
N1 C1 1.139(8) . ?
Au2 C7 1.988(6) . ?
Au2 C6 1.994(6) . ?
Au2 Au2 3.3500(4) 2_656 ?
C2 N2 1.136(7) . ?
N2 C3 1.452(7) . ?
Au3 C11 1.987(6) . ?
Au3 C12 1.990(6) . ?
N3 C6 1.144(7) . ?
C3 C5 1.507(8) . ?
C3 C4 1.534(8) . ?
N4 C7 1.132(7) . ?
N4 C8 1.452(7) . ?
N5 C11 1.146(8) . ?
N6 C12 1.132(8) . ?
N6 C13 1.438(7) . ?
C8 C9 1.522(8) . ?
C8 C10 1.527(7) . ?
C13 C14 1.513(9) . ?
C13 C15 1.533(9) . ?
Cl1 C16 1.71(2) . ?
Cl1 C16 1.813(19) 2_756 ?
Cl2 Cl2 1.524(16) 2_756 ?
Cl2 C16 1.719(16) 2_756 ?
Cl2 C16 1.88(2) . ?
C16 C16 0.95(3) 2_756 ?
C16 Cl2 1.719(16) 2_756 ?
C16 Cl1 1.813(19) 2_756 ?
